data_4125619
loop_
_publ_author_name
'Roy, Souvik'
'Sharma, Bhaskar'
'P\'ecaut, Jacques'
'Simon, Philippe'
'Fontecave, Marc'
'Tran, Phong D.'
'Derat, Etienne'
'Artero, Vincent'

_publ_section_title
;
 Molecular Cobalt Complexes with Pendant Amines for Selective
 Electrocatalytic Reduction of Carbon Dioxide to Formic Acid.
;
_journal_issue 10
_journal_name_full 'Journal of the American Chemical Society'
_journal_page_first 3685
_journal_page_last 3696
_journal_paper_doi 10.1021/jacs.6b11474
_journal_volume 139
_journal_year 2017
_chemical_formula_moiety 'C37 H40 Co N3 P2, 2(C F3 O3 S)'
_chemical_formula_sum 'C39 H40 Co F6 N3 O6 P2 S2'
_chemical_formula_weight 945.73
_space_group_crystal_system monoclinic
_space_group_IT_number 15
_space_group_name_Hall '-C 2yc'
_space_group_name_H-M_alt 'C 1 2/c 1'
_symmetry_space_group_name_Hall '-C 2yc'
_symmetry_space_group_name_H-M 'C 1 2/c 1'
_atom_sites_solution_hydrogens geom
_audit_creation_date 2016-04-01
_audit_creation_method
;
Olex2 1.2
(compiled 2015.09.30 svn.r3233 for OlexSys, GUI svn.r5103)
;
_cell_angle_alpha 90
_cell_angle_beta 102.477(9)
_cell_angle_gamma 90
_cell_formula_units_Z 8
_cell_length_a 35.560(3)
_cell_length_b 11.5161(8)
_cell_length_c 21.158(3)
_cell_measurement_reflns_used 5775
_cell_measurement_temperature 298.6
_cell_measurement_theta_max 32.3761
_cell_measurement_theta_min 3.3784
_cell_volume 8459.8(15)
_computing_cell_refinement
;
CrysAlisPro, Oxford Diffraction Ltd.,
Version 1.171.34.40 (release 27-08-2010 CrysAlis171 .NET)
(compiled Aug 27 2010,11:50:40)
;
_computing_data_collection
;
CrysAlisPro, Oxford Diffraction Ltd.,
Version 1.171.34.40 (release 27-08-2010 CrysAlis171 .NET)
(compiled Aug 27 2010,11:50:40)
;
_computing_data_reduction
;
CrysAlisPro, Oxford Diffraction Ltd.,
Version 1.171.34.40 (release 27-08-2010 CrysAlis171 .NET)
(compiled Aug 27 2010,11:50:40)
;
_computing_molecular_graphics 'Olex2 (Dolomanov et al., 2009)'
_computing_publication_material 'Olex2 (Dolomanov et al., 2009)'
_computing_structure_refinement 'ShelXL (Sheldrick, 2015)'
_computing_structure_solution 'ShelXT (Sheldrick, 2015)'
_diffrn_ambient_temperature 298.6
_diffrn_detector_area_resol_mean 15.9653
_diffrn_measured_fraction_theta_full 0.998
_diffrn_measured_fraction_theta_max 0.998
_diffrn_measurement_details
;
#__ type_ start__ end____ width___ exp.time_
  1 omega   35.00   60.50   0.7500    2.5000
omega____ theta____ kappa____ phi______ frames
    -       25.4051  179.0000 -180.0000 34

#__ type_ start__ end____ width___ exp.time_
  2 omega  -39.00   53.25   0.7500    2.5000
omega____ theta____ kappa____ phi______ frames
    -       25.4051  -77.0000 -120.0000 123

#__ type_ start__ end____ width___ exp.time_
  3 omega  -12.00   14.25   0.7500    2.5000
omega____ theta____ kappa____ phi______ frames
    -       25.4051  -77.0000  120.0000 35

#__ type_ start__ end____ width___ exp.time_
  4 omega  -93.25   -1.00   0.7500    2.5000
omega____ theta____ kappa____ phi______ frames
    -      -27.2801  -37.0000 -120.0000 123

#__ type_ start__ end____ width___ exp.time_
  5 omega  -28.00   -1.00   0.7500    2.5000
omega____ theta____ kappa____ phi______ frames
    -      -27.2801  -77.0000  -90.0000 36

#__ type_ start__ end____ width___ exp.time_
  6 omega  -80.00    1.00   0.7500    2.5000
omega____ theta____ kappa____ phi______ frames
    -      -27.2801  120.0000  124.0000 108

#__ type_ start__ end____ width___ exp.time_
  7 omega   13.00   39.25   0.7500    2.5000
omega____ theta____ kappa____ phi______ frames
    -      -27.2801   77.0000  -30.0000 35

#__ type_ start__ end____ width___ exp.time_
  8 omega  -94.00    1.25   0.7500    2.5000
omega____ theta____ kappa____ phi______ frames
    -      -27.2801  -77.0000 -150.0000 127
;
_diffrn_measurement_device_type 'Xcalibur, Sapphire3'
_diffrn_measurement_method '\w scans'
_diffrn_orient_matrix_UB_11 0.0024411000
_diffrn_orient_matrix_UB_12 0.0004551000
_diffrn_orient_matrix_UB_13 -0.0324069000
_diffrn_orient_matrix_UB_21 -0.0201337000
_diffrn_orient_matrix_UB_22 -0.0070958000
_diffrn_orient_matrix_UB_23 -0.0113852000
_diffrn_orient_matrix_UB_31 -0.0023720000
_diffrn_orient_matrix_UB_32 0.0611980000
_diffrn_orient_matrix_UB_33 -0.0011119000
_diffrn_radiation_monochromator graphite
_diffrn_radiation_type MoK\a
_diffrn_radiation_wavelength 0.71073
_diffrn_reflns_av_R_equivalents 0.0455
_diffrn_reflns_av_unetI/netI 0.0434
_diffrn_reflns_Laue_measured_fraction_full 0.998
_diffrn_reflns_Laue_measured_fraction_max 0.998
_diffrn_reflns_limit_h_max 38
_diffrn_reflns_limit_h_min -41
_diffrn_reflns_limit_k_max 13
_diffrn_reflns_limit_k_min -13
_diffrn_reflns_limit_l_max 24
_diffrn_reflns_limit_l_min -24
_diffrn_reflns_number 30598
_diffrn_reflns_point_group_measured_fraction_full 0.998
_diffrn_reflns_point_group_measured_fraction_max 0.998
_diffrn_reflns_theta_full 24.713
_diffrn_reflns_theta_max 24.713
_diffrn_reflns_theta_min 3.385
_diffrn_source 'Enhance (Mo) X-ray Source'
_exptl_absorpt_coefficient_mu 0.655
_exptl_absorpt_correction_T_max 1.00000
_exptl_absorpt_correction_T_min 0.81035
_exptl_absorpt_correction_type multi-scan
_exptl_absorpt_process_details
;
CrysAlisPro, Oxford Diffraction Ltd.,
Version 1.171.34.40 (release 27-08-2010 CrysAlis171 .NET)
(compiled Aug 27 2010,11:50:40)
Empirical absorption correction using spherical harmonics,
 implemented in SCALE3 ABSPACK scaling algorithm.
;
_exptl_crystal_colour red
_exptl_crystal_colour_primary red
_exptl_crystal_density_diffrn 1.485
_exptl_crystal_description prism
_exptl_crystal_F_000 3888
_exptl_crystal_size_max 0.568
_exptl_crystal_size_mid 0.394
_exptl_crystal_size_min 0.201
_refine_diff_density_max 1.638
_refine_diff_density_min -0.767
_refine_diff_density_rms 0.093
_refine_ls_extinction_method none
_refine_ls_goodness_of_fit_ref 1.045
_refine_ls_hydrogen_treatment constr
_refine_ls_matrix_type full
_refine_ls_number_parameters 651
_refine_ls_number_reflns 7206
_refine_ls_number_restraints 361
_refine_ls_restrained_S_all 1.071
_refine_ls_R_factor_all 0.1002
_refine_ls_R_factor_gt 0.0787
_refine_ls_shift/su_max 0.002
_refine_ls_shift/su_mean 0.000
_refine_ls_structure_factor_coef Fsqd
_refine_ls_weighting_details 'w=1/[\s^2^(Fo^2^)+(0.1378P)^2^+30.3425P] where P=(Fo^2^+2Fc^2^)/3'
_refine_ls_weighting_scheme calc
_refine_ls_wR_factor_gt 0.2202
_refine_ls_wR_factor_ref 0.2438
_reflns_Friedel_coverage 0.000
_reflns_number_gt 5371
_reflns_number_total 7206
_reflns_threshold_expression 'I > 2\s(I)'
_cod_data_source_file ja6b11474_si_004.cif
_cod_data_source_block p300
_cod_depositor_comments 'Adding full bibliography for 4125618--4125621.cif.'
_cod_original_cell_volume 8459.7(14)
_cod_database_code 4125619
_chemical_oxdiff_formula 'Co S F3 P2 N2 O3 C50 H50'
_shelx_space_group_comment
;
The symmetry employed for this shelxl refinement is uniquely defined
by the following loop, which should always be used as a source of
symmetry information in preference to the above space-group names.
They are only intended as comments.
;
_shelx_estimated_absorpt_t_max 0.880
_shelx_estimated_absorpt_t_min 0.707
_reflns_odcompleteness_completeness 99.77
_reflns_odcompleteness_iscentric 1
_reflns_odcompleteness_theta 30.44
_olex2_refinement_description
;
1. Fixed Uiso
 At 1.2 times of:
  All C(H) groups, All C(H,H) groups
 At 1.5 times of:
  All C(H,H,H) groups
2. Restrained distances
 C19-C24
 1.37 with sigma of 0.02
3. Uiso/Uaniso restraints and constraints
S3 \\sim O3S3 \\sim O1S3 \\sim O2S3 \\sim F1S3 \\sim F2S3 \\sim F3S3 \\sim F3S2
\\sim C2S \\sim O1S2 \\sim O2S2 \\sim O3S2 \\sim F1S2 \\sim F2S2 \\sim S2:
within 1.7A with sigma of 0.005 and sigma for terminal atoms of 0.005
C1S \\sim S1 \\sim O1S1 \\sim O2S1 \\sim O3S1 \\sim O4S1 \\sim O5S1 \\sim O6S1
\\sim F1S1 \\sim F2S1 \\sim F3S1 \\sim F4S1: within 1.7A with sigma of 0.01 and
sigma for terminal atoms of 0.01
C19 \\sim C24A \\sim C24 \\sim C23 \\sim C23A \\sim C22 \\sim C22A \\sim C21
\\sim C21A \\sim C20 \\sim C20A: within 1.7A with sigma of 0.01 and sigma for
terminal atoms of 0.02
4. Others
 Sof(C24A)=Sof(H24A)=Sof(C23A)=Sof(H23A)=Sof(C22A)=Sof(H22A)=Sof(C21A)=
 Sof(H21A)=Sof(C20A)=Sof(H20A)=1-FVAR(1)
 Sof(C20)=Sof(H20)=Sof(C21)=Sof(H21)=Sof(C22)=Sof(H22)=Sof(C23)=Sof(H23)=
 Sof(C24)=Sof(H24)=FVAR(1)
 Sof(S3)=Sof(F1S3)=Sof(F2S3)=Sof(F3S3)=Sof(O1S3)=Sof(O2S3)=Sof(O3S3)=1-FVAR(2)
 Sof(S2)=Sof(F1S2)=Sof(F2S2)=Sof(F3S2)=Sof(O1S2)=Sof(O2S2)=Sof(O3S2)=FVAR(2)
 Fixed Sof: F1S1(0.75) F2S1(0.75) F3S1(0.75) F4S1(0.75) O1S1(0.5) O2S1(0.5)
 O3S1(0.5) O4S1(0.5) O5S1(0.5) O6S1(0.5)
5.a :
 S2(F1S2,F2S2,F3S2,O1S2,O2S2,O3S2), S3(F1S3,F2S3,F3S3,O1S3,O2S3,O3S3)
5.b Secondary CH2 refined with riding coordinates:
 C7(H7A,H7B), C8(H8A,H8B), C9(H9A,H9B), C16(H16A,H16B), C17(H17A,H17B),
 C18(H18A,H18B)
5.c Aromatic/amide H refined with riding coordinates:
 C2(H2), C3(H3), C4(H4), C5(H5), C6(H6), C11(H11), C12(H12), C13(H13),
 C14(H14), C15(H15), C20(H20), C21(H21), C22(H22), C23(H23), C24(H24), C26(H26),
  C27(H27), C28(H28), C29(H29), C30(H30), C31(H31), C32(H32), C33(H33),
 C34(H34), C35(H35), C24A(H24A), C23A(H23A), C22A(H22A), C21A(H21A), C20A(H20A)
5.d Idealised Me refined as rotating group:
 C42(H42A,H42B,H42C)
;
_shelx_shelxl_version_number 2014/7
_olex2_date_sample_data_collection 2010-10-15
_olex2_submission_special_instructions 'No special instructions were received'

loop_
_space_group_symop_operation_xyz
'x, y, z'
'-x, y, -z+1/2'
'x+1/2, y+1/2, z'
'-x+1/2, y+1/2, -z+1/2'
'-x, -y, -z'
'x, -y, z-1/2'
'-x+1/2, -y+1/2, -z'
'x+1/2, -y+1/2, z-1/2'

loop_
_atom_site_label
_atom_site_type_symbol
_atom_site_fract_x
_atom_site_fract_y
_atom_site_fract_z
_atom_site_U_iso_or_equiv
_atom_site_adp_type
_atom_site_occupancy
_atom_site_site_symmetry_order
_atom_site_calc_flag
_atom_site_refinement_flags_posn
_atom_site_refinement_flags_adp
_atom_site_refinement_flags_occupancy
_atom_site_disorder_assembly
_atom_site_disorder_group
Co1 Co 0.84417(2) 0.13103(4) 0.09469(2) 0.04310(13) Uani 1 1 d . . . . .
P1 P 0.80672(2) 0.10022(8) 0.16245(5) 0.0446(2) Uani 1 1 d . . . . .
P2 P 0.88976(2) 0.09895(8) 0.18161(5) 0.0444(2) Uani 1 1 d . . . . .
N1 N 0.85253(8) -0.0437(3) 0.24902(15) 0.0504(8) Uani 1 1 d . . . . .
N2 N 0.85143(8) 0.2711(3) 0.23372(15) 0.0505(8) Uani 1 1 d . . . . .
C1 C 0.75516(10) 0.0901(3) 0.12956(18) 0.0473(9) Uani 1 1 d . . . . .
C2 C 0.74208(11) 0.0338(4) 0.0714(2) 0.0586(11) Uani 1 1 d . . . . .
H2 H 0.7595 0.0099 0.0470 0.070 Uiso 1 1 calc R . . . .
C3 C 0.70345(12) 0.0129(4) 0.0493(2) 0.0654(12) Uani 1 1 d . . . . .
H3 H 0.6947 -0.0241 0.0098 0.078 Uiso 1 1 calc R . . . .
C4 C 0.67773(12) 0.0468(4) 0.0856(2) 0.0667(13) Uani 1 1 d . . . . .
H4 H 0.6517 0.0306 0.0713 0.080 Uiso 1 1 calc R . . . .
C5 C 0.69031(11) 0.1041(4) 0.1427(2) 0.0684(13) Uani 1 1 d . . . . .
H5 H 0.6727 0.1280 0.1668 0.082 Uiso 1 1 calc R . . . .
C6 C 0.72883(11) 0.1268(4) 0.1648(2) 0.0622(12) Uani 1 1 d . . . . .
H6 H 0.7372 0.1669 0.2035 0.075 Uiso 1 1 calc R . . . .
C7 C 0.81601(10) -0.0410(3) 0.20416(19) 0.0525(10) Uani 1 1 d . . . . .
H7A H 0.7957 -0.0566 0.2272 0.063 Uiso 1 1 calc R . . . .
H7B H 0.8153 -0.1018 0.1722 0.063 Uiso 1 1 calc R . . . .
C8 C 0.88530(10) -0.0443(3) 0.21835(19) 0.0513(10) Uani 1 1 d . . . . .
H8A H 0.8819 -0.1040 0.1852 0.062 Uiso 1 1 calc R . . . .
H8B H 0.9086 -0.0616 0.2502 0.062 Uiso 1 1 calc R . . . .
C9 C 0.85472(12) -0.1376(3) 0.2971(2) 0.0596(11) Uani 1 1 d . . . . .
H9A H 0.8589 -0.2108 0.2769 0.072 Uiso 1 1 calc R . . . .
H9B H 0.8303 -0.1427 0.3102 0.072 Uiso 1 1 calc R . . . .
C10 C 0.88611(12) -0.1205(4) 0.3559(2) 0.0580(11) Uani 1 1 d . . . . .
C11 C 0.91276(14) -0.2084(5) 0.3766(2) 0.0780(14) Uani 1 1 d . . . . .
H11 H 0.9113 -0.2768 0.3528 0.094 Uiso 1 1 calc R . . . .
C12 C 0.94060(17) -0.1961(6) 0.4303(3) 0.104(2) Uani 1 1 d . . . . .
H12 H 0.9578 -0.2565 0.4442 0.125 Uiso 1 1 calc R . . . .
C13 C 0.94357(17) -0.0928(7) 0.4649(3) 0.108(2) Uani 1 1 d . . . . .
H13 H 0.9634 -0.0831 0.5011 0.129 Uiso 1 1 calc R . . . .
C14 C 0.91754(17) -0.0050(5) 0.4463(2) 0.0966(18) Uani 1 1 d . . . . .
H14 H 0.9192 0.0636 0.4699 0.116 Uiso 1 1 calc R . . . .
C15 C 0.88873(13) -0.0205(4) 0.3917(2) 0.0704(13) Uani 1 1 d . . . . .
H15 H 0.8707 0.0381 0.3789 0.085 Uiso 1 1 calc R . . . .
C16 C 0.81545(10) 0.2063(4) 0.22861(19) 0.0539(10) Uani 1 1 d . . . . .
H16A H 0.7942 0.2608 0.2220 0.065 Uiso 1 1 calc R . . . .
H16B H 0.8161 0.1661 0.2691 0.065 Uiso 1 1 calc R . . . .
C17 C 0.88614(10) 0.1984(3) 0.24769(19) 0.0504(10) Uani 1 1 d . . . . .
H17A H 0.8862 0.1534 0.2865 0.060 Uiso 1 1 calc R . . . .
H17B H 0.9086 0.2483 0.2564 0.060 Uiso 1 1 calc R . . . .
C18 C 0.85327(13) 0.3633(4) 0.2833(2) 0.0710(13) Uani 1 1 d . . . . .
H18A H 0.8531 0.3274 0.3247 0.085 Uiso 1 1 calc R . . A 1
H18B H 0.8305 0.4117 0.2717 0.085 Uiso 1 1 calc R . . A 1
C19 C 0.88812(13) 0.4376(4) 0.2901(3) 0.0853(12) Uani 1 1 d D U . . .
C20 C 0.9218(4) 0.4514(14) 0.3269(9) 0.093(2) Uani 0.350(6) 1 d . U P B 1
H20 H 0.9260 0.4018 0.3624 0.111 Uiso 0.350(6) 1 calc R . P B 1
C21 C 0.9562(5) 0.5289(16) 0.3264(10) 0.101(2) Uani 0.350(6) 1 d . U P B 1
H21 H 0.9783 0.5339 0.3591 0.121 Uiso 0.350(6) 1 calc R . P B 1
C22 C 0.9488(5) 0.5940(16) 0.2661(10) 0.105(2) Uani 0.350(6) 1 d . U P B 1
H22 H 0.9685 0.6388 0.2564 0.126 Uiso 0.350(6) 1 calc R . P B 1
C23 C 0.9129(5) 0.5923(15) 0.2214(10) 0.103(2) Uani 0.350(6) 1 d . U P B 1
H23 H 0.9080 0.6401 0.1851 0.123 Uiso 0.350(6) 1 calc R . P B 1
C24 C 0.8830(4) 0.5097(12) 0.2353(6) 0.092(2) Uani 0.350(6) 1 d D U P B 1
H24 H 0.8595 0.5061 0.2057 0.111 Uiso 0.350(6) 1 calc R . P B 1
C25 C 0.93856(10) 0.1052(4) 0.16946(19) 0.0527(10) Uani 1 1 d . . . . .
C26 C 0.95696(12) 0.2115(4) 0.1692(3) 0.0778(14) Uani 1 1 d . . . . .
H26 H 0.9449 0.2798 0.1774 0.093 Uiso 1 1 calc R . . . .
C27 C 0.99371(13) 0.2141(6) 0.1564(3) 0.1021(19) Uani 1 1 d . . . . .
H27 H 1.0063 0.2848 0.1561 0.123 Uiso 1 1 calc R . . . .
C28 C 1.01151(13) 0.1143(6) 0.1444(3) 0.100(2) Uani 1 1 d . . . . .
H28 H 1.0363 0.1170 0.1370 0.120 Uiso 1 1 calc R . . . .
C29 C 0.99294(13) 0.0100(6) 0.1432(3) 0.0910(17) Uani 1 1 d . . . . .
H29 H 1.0051 -0.0576 0.1343 0.109 Uiso 1 1 calc R . . . .
C30 C 0.95667(12) 0.0041(4) 0.1551(2) 0.0683(12) Uani 1 1 d . . . . .
H30 H 0.9441 -0.0670 0.1537 0.082 Uiso 1 1 calc R . . . .
C31 C 0.86058(14) 0.3007(4) 0.0889(2) 0.0693(13) Uani 1 1 d . . . . .
H31 H 0.8757 0.3415 0.1232 0.083 Uiso 1 1 calc R . . . .
C32 C 0.87374(12) 0.2386(4) 0.0421(2) 0.0687(12) Uani 1 1 d . . . . .
H32 H 0.8994 0.2310 0.0393 0.082 Uiso 1 1 calc R . . . .
C33 C 0.84205(14) 0.1889(4) -0.0004(2) 0.0723(13) Uani 1 1 d . . . . .
H33 H 0.8431 0.1423 -0.0359 0.087 Uiso 1 1 calc R . . . .
C34 C 0.80889(13) 0.2214(4) 0.0197(2) 0.0674(13) Uani 1 1 d . . . . .
H34 H 0.7838 0.2009 0.0000 0.081 Uiso 1 1 calc R . . . .
C35 C 0.82018(14) 0.2910(3) 0.0752(2) 0.0704(12) Uani 1 1 d . . . . .
H35 H 0.8038 0.3248 0.0987 0.084 Uiso 1 1 calc R . . . .
N41 N 0.84227(9) -0.0234(3) 0.06298(15) 0.0511(8) Uani 1 1 d . . . . .
C41 C 0.83876(13) -0.1075(4) 0.0355(2) 0.0651(12) Uani 1 1 d . . . . .
C42 C 0.83305(19) -0.2155(4) -0.0034(3) 0.102(2) Uani 1 1 d . . . . .
H42A H 0.8492 -0.2139 -0.0344 0.153 Uiso 1 1 calc GR . . . .
H42B H 0.8066 -0.2213 -0.0257 0.153 Uiso 1 1 calc GR . . . .
H42C H 0.8397 -0.2813 0.0247 0.153 Uiso 1 1 calc GR . . . .
C2S C 0.9284(3) 0.5618(9) 0.0599(6) 0.1886(9) Uani 1 1 d . U . . .
S2 S 0.93707(11) 0.7005(3) 0.0739(2) 0.1835(9) Uani 0.583(3) 1 d . U P C 1
F1S2 F 0.89941(19) 0.5211(5) 0.0227(3) 0.1937(13) Uani 0.583(3) 1 d G U P C 1
F2S2 F 0.9592(2) 0.5134(5) 0.0255(4) 0.1905(13) Uani 0.583(3) 1 d G U P C 1
F3S2 F 0.9387(2) 0.4872(5) 0.1119(3) 0.1850(15) Uani 0.583(3) 1 d G U P C 1
O1S2 O 0.90622(16) 0.7156(4) 0.1077(3) 0.1869(16) Uani 0.583(3) 1 d G U P C 1
O2S2 O 0.97411(15) 0.7131(4) 0.1139(3) 0.1864(16) Uani 0.583(3) 1 d G U P C 1
O3S2 O 0.93037(18) 0.7526(4) 0.0117(3) 0.1897(12) Uani 0.583(3) 1 d G U P C 1
S1 S 0.75839(3) 0.01142(10) 0.36498(5) 0.0657(3) Uani 1 1 d . U . . .
F1S1 F 0.70638(17) 0.1679(5) 0.3119(3) 0.1635(19) Uani 0.75 1 d . U P . .
F2S1 F 0.7471(2) 0.2230(7) 0.3350(4) 0.197(2) Uani 0.75 1 d . U P . .
F3S1 F 0.73588(15) 0.2004(4) 0.4152(2) 0.1361(16) Uani 0.75 1 d . U P . .
F4S1 F 0.69238(16) 0.0896(7) 0.3783(4) 0.171(2) Uani 0.75 1 d . U P . .
O1S1 O 0.7678(2) -0.0145(7) 0.4321(4) 0.094(2) Uani 0.5 1 d . U P . .
O2S1 O 0.7350(2) -0.0684(7) 0.3224(4) 0.097(2) Uani 0.5 1 d . U P . .
O3S1 O 0.78621(19) 0.0668(7) 0.3423(4) 0.0932(18) Uani 0.5 1 d . U P . .
O4S1 O 0.7512(2) -0.0646(7) 0.4125(4) 0.0976(19) Uani 0.5 1 d . U P . .
O5S1 O 0.7503(2) -0.0356(7) 0.3005(4) 0.097(2) Uani 0.5 1 d . U P . .
O6S1 O 0.7992(2) 0.0442(8) 0.3838(4) 0.101(2) Uani 0.5 1 d . U P . .
C1S C 0.7274(3) 0.1324(9) 0.3680(5) 0.159(2) Uani 1 1 d . U . . .
S3 S 0.93889(16) 0.6844(4) 0.0244(3) 0.1914(9) Uani 0.417(3) 1 d . U P C 2
F1S3 F 0.8909(3) 0.5336(7) 0.0532(5) 0.1906(16) Uani 0.417(3) 1 d G U P C 2
F2S3 F 0.9290(3) 0.4644(7) -0.0029(5) 0.1883(16) Uani 0.417(3) 1 d G U P C 2
F3S3 F 0.9502(3) 0.5008(7) 0.0984(5) 0.1871(13) Uani 0.417(3) 1 d G U P C 2
O1S3 O 0.9337(2) 0.7467(6) 0.0821(4) 0.1896(11) Uani 0.417(3) 1 d G U P C 2
O2S3 O 0.9782(2) 0.6751(6) 0.0196(5) 0.196(2) Uani 0.417(3) 1 d G U P C 2
O3S3 O 0.9111(2) 0.7120(6) -0.0333(4) 0.1875(16) Uani 0.417(3) 1 d G U P C 2
C24A C 0.8960(2) 0.5072(8) 0.2443(5) 0.0956(18) Uani 0.650(6) 1 d . U P B 2
H24A H 0.8782 0.5133 0.2052 0.115 Uiso 0.650(6) 1 calc R . P B 2
C23A C 0.9303(2) 0.5718(9) 0.2528(5) 0.1044(19) Uani 0.650(6) 1 d . U P B 2
H23A H 0.9351 0.6231 0.2215 0.125 Uiso 0.650(6) 1 calc R . P B 2
C22A C 0.9543(3) 0.5558(9) 0.3059(5) 0.1056(19) Uani 0.650(6) 1 d . U P B 2
H22A H 0.9781 0.5916 0.3099 0.127 Uiso 0.650(6) 1 calc R . P B 2
C21A C 0.9489(2) 0.4894(8) 0.3598(5) 0.0990(18) Uani 0.650(6) 1 d . U P B 2
H21A H 0.9670 0.4892 0.3987 0.119 Uiso 0.650(6) 1 calc R . P B 2
C20A C 0.9150(2) 0.4246(7) 0.3514(5) 0.0906(19) Uani 0.650(6) 1 d . U P B 2
H20A H 0.9099 0.3757 0.3836 0.109 Uiso 0.650(6) 1 calc R . P B 2

loop_
_atom_site_aniso_label
_atom_site_aniso_U_11
_atom_site_aniso_U_22
_atom_site_aniso_U_33
_atom_site_aniso_U_23
_atom_site_aniso_U_13
_atom_site_aniso_U_12
Co1 0.0445(2) 0.0419(2) 0.0460(3) -0.0004(2) 0.01653(19) 0.00122(19)
P1 0.0403(4) 0.0482(5) 0.0475(5) -0.0014(4) 0.0144(4) -0.0007(4)
P2 0.0413(4) 0.0443(5) 0.0502(5) -0.0011(4) 0.0156(4) 0.0015(4)
N1 0.0505(15) 0.0535(17) 0.0497(16) 0.0097(14) 0.0164(12) 0.0009(14)
N2 0.0449(14) 0.0539(17) 0.0553(17) -0.0159(14) 0.0168(12) 0.0008(13)
C1 0.0401(16) 0.0501(19) 0.053(2) 0.0040(17) 0.0128(14) -0.0016(15)
C2 0.058(2) 0.061(2) 0.058(2) -0.0038(19) 0.0141(17) -0.0070(19)
C3 0.068(2) 0.065(2) 0.059(2) -0.002(2) 0.006(2) -0.015(2)
C4 0.049(2) 0.061(2) 0.086(3) 0.017(2) 0.007(2) -0.0088(18)
C5 0.0458(19) 0.077(3) 0.086(3) -0.003(2) 0.0224(19) -0.001(2)
C6 0.0474(19) 0.076(3) 0.066(2) -0.006(2) 0.0182(17) -0.0054(19)
C7 0.0467(18) 0.057(2) 0.056(2) 0.0046(18) 0.0158(15) -0.0072(16)
C8 0.0525(18) 0.051(2) 0.053(2) 0.0047(17) 0.0163(15) 0.0060(16)
C9 0.068(2) 0.051(2) 0.062(2) 0.0124(18) 0.0201(18) 0.0001(18)
C10 0.065(2) 0.060(2) 0.056(2) 0.0093(18) 0.0270(17) 0.0044(18)
C11 0.083(3) 0.086(3) 0.067(3) 0.013(2) 0.023(2) 0.017(3)
C12 0.090(3) 0.139(5) 0.084(4) 0.035(4) 0.020(3) 0.021(4)
C13 0.091(3) 0.165(5) 0.062(3) 0.025(3) 0.005(3) -0.037(4)
C14 0.124(4) 0.109(4) 0.062(3) -0.001(3) 0.032(3) -0.043(3)
C15 0.083(3) 0.073(3) 0.064(2) 0.002(2) 0.0345(19) -0.013(2)
C16 0.0446(17) 0.062(2) 0.058(2) -0.0086(19) 0.0178(15) -0.0010(17)
C17 0.0456(17) 0.055(2) 0.051(2) -0.0058(17) 0.0120(15) -0.0010(16)
C18 0.065(2) 0.074(3) 0.076(3) -0.027(2) 0.020(2) 0.007(2)
C19 0.057(2) 0.079(2) 0.119(3) -0.051(2) 0.018(2) -0.0048(19)
C20 0.061(3) 0.086(3) 0.128(4) -0.046(3) 0.012(3) -0.005(3)
C21 0.068(3) 0.096(4) 0.135(4) -0.039(4) 0.013(3) -0.004(3)
C22 0.073(4) 0.100(4) 0.139(4) -0.040(4) 0.015(4) -0.009(3)
C23 0.074(4) 0.093(4) 0.137(4) -0.043(4) 0.018(4) -0.012(3)
C24 0.063(4) 0.084(4) 0.131(4) -0.048(4) 0.024(4) -0.014(4)
C25 0.0430(17) 0.067(2) 0.048(2) -0.0011(18) 0.0098(15) 0.0064(17)
C26 0.063(2) 0.071(3) 0.107(3) -0.007(3) 0.036(2) -0.010(2)
C27 0.062(2) 0.135(5) 0.118(4) -0.019(4) 0.037(2) -0.040(3)
C28 0.041(2) 0.168(6) 0.093(4) -0.016(4) 0.020(2) -0.001(3)
C29 0.063(2) 0.126(4) 0.088(3) -0.007(3) 0.027(2) 0.029(3)
C30 0.063(2) 0.075(3) 0.073(3) -0.001(2) 0.0286(18) 0.015(2)
C31 0.087(3) 0.047(2) 0.072(3) 0.011(2) 0.013(2) -0.016(2)
C32 0.063(2) 0.070(3) 0.080(3) 0.025(2) 0.0315(18) -0.001(2)
C33 0.112(3) 0.061(2) 0.051(2) 0.012(2) 0.031(2) 0.006(2)
C34 0.060(2) 0.064(2) 0.075(3) 0.020(2) 0.008(2) 0.003(2)
C35 0.097(3) 0.042(2) 0.081(3) 0.017(2) 0.038(2) 0.020(2)
N41 0.0577(16) 0.0473(16) 0.0511(17) -0.0039(14) 0.0180(13) 0.0016(14)
C41 0.071(2) 0.060(2) 0.067(3) -0.005(2) 0.019(2) 0.000(2)
C42 0.134(5) 0.059(3) 0.110(4) -0.032(3) 0.019(4) -0.001(3)
C2S 0.1823(15) 0.1296(14) 0.2240(15) 0.0337(14) -0.0224(15) -0.0114(14)
S2 0.1749(15) 0.1208(14) 0.2241(15) 0.0342(14) -0.0246(15) 0.0028(14)
F1S2 0.186(2) 0.137(2) 0.227(2) 0.028(2) -0.023(2) -0.017(2)
F2S2 0.187(2) 0.134(2) 0.224(2) 0.028(2) -0.014(2) 0.001(2)
F3S2 0.186(3) 0.121(2) 0.219(3) 0.038(2) -0.021(3) -0.012(2)
O1S2 0.172(3) 0.134(3) 0.226(3) 0.031(3) -0.020(3) 0.004(3)
O2S2 0.171(3) 0.126(3) 0.229(3) 0.028(3) -0.031(3) 0.000(2)
O3S2 0.1810(19) 0.1287(19) 0.2292(19) 0.0392(19) -0.0227(19) 0.0040(19)
S1 0.0643(6) 0.0733(6) 0.0615(6) 0.0108(5) 0.0177(5) -0.0015(5)
F1S1 0.151(3) 0.157(3) 0.167(4) 0.023(3) -0.001(3) 0.081(3)
F2S1 0.206(4) 0.169(4) 0.211(4) 0.016(4) 0.032(4) 0.062(4)
F3S1 0.160(3) 0.129(3) 0.135(3) -0.059(2) 0.067(2) 0.027(3)
F4S1 0.102(3) 0.223(5) 0.186(5) -0.001(4) 0.027(3) 0.062(3)
O1S1 0.103(4) 0.101(4) 0.072(3) 0.023(3) 0.006(3) 0.007(3)
O2S1 0.101(4) 0.085(3) 0.099(4) -0.012(3) 0.007(3) -0.020(3)
O3S1 0.073(3) 0.119(4) 0.097(3) 0.024(3) 0.041(3) -0.002(3)
O4S1 0.103(4) 0.102(4) 0.090(3) 0.031(3) 0.025(3) -0.012(3)
O5S1 0.108(4) 0.100(4) 0.082(3) -0.006(3) 0.020(3) 0.005(3)
O6S1 0.067(3) 0.119(4) 0.116(4) 0.001(4) 0.018(3) -0.004(3)
C1S 0.153(3) 0.165(3) 0.161(3) 0.009(3) 0.041(3) 0.050(3)
S3 0.1798(15) 0.1321(15) 0.2329(16) 0.0315(15) -0.0203(15) -0.0003(15)
F1S3 0.182(3) 0.136(3) 0.225(3) 0.031(3) -0.018(3) -0.019(3)
F2S3 0.183(3) 0.132(3) 0.224(3) 0.027(3) -0.014(3) -0.004(3)
F3S3 0.184(2) 0.127(2) 0.222(2) 0.033(2) -0.019(2) -0.005(2)
O1S3 0.1786(17) 0.1309(17) 0.2284(17) 0.0311(17) -0.0242(17) -0.0007(17)
O2S3 0.169(4) 0.150(4) 0.241(4) 0.028(4) -0.015(4) 0.000(4)
O3S3 0.177(3) 0.128(3) 0.228(3) 0.035(3) -0.021(3) 0.003(3)
C24A 0.068(3) 0.088(3) 0.131(3) -0.045(3) 0.024(3) -0.016(3)
C23A 0.074(3) 0.098(3) 0.139(3) -0.041(3) 0.018(3) -0.018(3)
C22A 0.075(3) 0.100(3) 0.139(3) -0.036(3) 0.017(3) -0.008(3)
C21A 0.062(3) 0.095(3) 0.135(3) -0.039(3) 0.011(3) -0.004(3)
C20A 0.061(3) 0.085(3) 0.123(4) -0.046(3) 0.012(3) -0.002(3)

loop_
_atom_type_symbol
_atom_type_description
_atom_type_scat_dispersion_real
_atom_type_scat_dispersion_imag
_atom_type_scat_source
C C 0.0033 0.0016 'International Tables Vol C Tables 4.2.6.8 and 6.1.1.4'
H H 0.0000 0.0000 'International Tables Vol C Tables 4.2.6.8 and 6.1.1.4'
Co Co 0.3494 0.9721 'International Tables Vol C Tables 4.2.6.8 and 6.1.1.4'
F F 0.0171 0.0103 'International Tables Vol C Tables 4.2.6.8 and 6.1.1.4'
N N 0.0061 0.0033 'International Tables Vol C Tables 4.2.6.8 and 6.1.1.4'
O O 0.0106 0.0060 'International Tables Vol C Tables 4.2.6.8 and 6.1.1.4'
P P 0.1023 0.0942 'International Tables Vol C Tables 4.2.6.8 and 6.1.1.4'
S S 0.1246 0.1234 'International Tables Vol C Tables 4.2.6.8 and 6.1.1.4'

loop_
_exptl_crystal_face_index_h
_exptl_crystal_face_index_k
_exptl_crystal_face_index_l
_exptl_crystal_face_perp_dist
_exptl_oxdiff_crystal_face_indexfrac_h
_exptl_oxdiff_crystal_face_indexfrac_k
_exptl_oxdiff_crystal_face_indexfrac_l
_exptl_oxdiff_crystal_face_x
_exptl_oxdiff_crystal_face_y
_exptl_oxdiff_crystal_face_z
0 0 1 0.1705 -0.0034 -0.0008 0.9985 -0.0324 -0.0114 -0.0011
0 0 -1 0.1705 0.0034 0.0008 -0.9985 0.0324 0.0114 0.0011
-1 0 0 0.1003 -0.9983 -0.0001 -0.0011 -0.0024 0.0201 0.0024
1 0 0 0.1003 0.9983 0.0001 0.0011 0.0024 -0.0201 -0.0024
1 1 0 0.2024 0.9969 1.0001 0.0031 0.0029 -0.0273 0.0589
-2 -1 3 0.2426 -2.0053 -1.0024 2.9914 -0.1026 0.0133 -0.0599
-1 -1 0 0.2739 -0.9969 -1.0001 -0.0031 -0.0029 0.0273 -0.0589

loop_
_geom_angle_atom_site_label_1
_geom_angle_atom_site_label_2
_geom_angle_atom_site_label_3
_geom_angle
P1 Co1 P2 82.42(4)
C31 Co1 P1 114.54(15)
C31 Co1 P2 92.41(13)
C31 Co1 C32 38.95(19)
C31 Co1 C33 66.01(19)
C31 Co1 C34 67.02(18)
C32 Co1 P1 153.06(14)
C32 Co1 P2 100.32(12)
C32 Co1 C33 39.05(17)
C33 Co1 P1 140.99(14)
C33 Co1 P2 135.93(14)
C34 Co1 P1 103.26(14)
C34 Co1 P2 159.27(13)
C34 Co1 C32 65.63(17)
C34 Co1 C33 38.77(19)
C35 Co1 P1 89.54(14)
C35 Co1 P2 121.44(14)
C35 Co1 C31 40.29(19)
C35 Co1 C32 65.99(19)
C35 Co1 C33 65.97(19)
C35 Co1 C34 39.99(18)
N41 Co1 P1 95.72(10)
N41 Co1 P2 95.83(10)
N41 Co1 C31 149.45(18)
N41 Co1 C32 110.51(17)
N41 Co1 C33 88.12(16)
N41 Co1 C34 103.30(16)
N41 Co1 C35 142.73(16)
C1 P1 Co1 117.78(13)
C1 P1 C7 100.82(17)
C1 P1 C16 108.97(17)
C7 P1 Co1 112.65(13)
C16 P1 Co1 111.47(13)
C16 P1 C7 103.83(18)
C8 P2 Co1 112.75(12)
C17 P2 Co1 111.81(12)
C17 P2 C8 102.16(18)
C25 P2 Co1 115.45(13)
C25 P2 C8 105.52(18)
C25 P2 C17 108.12(17)
C7 N1 C8 113.8(3)
C7 N1 C9 112.2(3)
C8 N1 C9 112.1(3)
C16 N2 C17 114.1(3)
C16 N2 C18 108.7(3)
C17 N2 C18 111.0(3)
C2 C1 P1 119.3(3)
C2 C1 C6 119.2(3)
C6 C1 P1 121.2(3)
C1 C2 H2 119.8
C3 C2 C1 120.3(4)
C3 C2 H2 119.8
C2 C3 H3 120.0
C4 C3 C2 119.9(4)
C4 C3 H3 120.0
C3 C4 H4 119.9
C5 C4 C3 120.2(4)
C5 C4 H4 119.9
C4 C5 H5 119.8
C4 C5 C6 120.4(4)
C6 C5 H5 119.8
C1 C6 H6 120.0
C5 C6 C1 119.9(4)
C5 C6 H6 120.0
P1 C7 H7A 109.2
P1 C7 H7B 109.2
N1 C7 P1 112.2(3)
N1 C7 H7A 109.2
N1 C7 H7B 109.2
H7A C7 H7B 107.9
P2 C8 H8A 109.8
P2 C8 H8B 109.8
N1 C8 P2 109.6(2)
N1 C8 H8A 109.8
N1 C8 H8B 109.8
H8A C8 H8B 108.2
N1 C9 H9A 108.9
N1 C9 H9B 108.9
N1 C9 C10 113.3(3)
H9A C9 H9B 107.7
C10 C9 H9A 108.9
C10 C9 H9B 108.9
C11 C10 C9 120.1(4)
C15 C10 C9 121.4(4)
C15 C10 C11 118.5(4)
C10 C11 H11 119.4
C12 C11 C10 121.1(5)
C12 C11 H11 119.4
C11 C12 H12 120.2
C11 C12 C13 119.6(6)
C13 C12 H12 120.2
C12 C13 H13 119.6
C14 C13 C12 120.7(5)
C14 C13 H13 119.6
C13 C14 H14 120.7
C13 C14 C15 118.6(6)
C15 C14 H14 120.7
C10 C15 C14 121.4(5)
C10 C15 H15 119.3
C14 C15 H15 119.3
P1 C16 H16A 108.9
P1 C16 H16B 108.9
N2 C16 P1 113.4(3)
N2 C16 H16A 108.9
N2 C16 H16B 108.9
H16A C16 H16B 107.7
P2 C17 H17A 108.9
P2 C17 H17B 108.9
N2 C17 P2 113.4(2)
N2 C17 H17A 108.9
N2 C17 H17B 108.9
H17A C17 H17B 107.7
N2 C18 H18A 109.0
N2 C18 H18B 109.0
N2 C18 C19 112.8(4)
H18A C18 H18B 107.8
C19 C18 H18A 109.0
C19 C18 H18B 109.0
C20 C19 C18 140.8(10)
C20 C19 C24 111.4(11)
C24 C19 C18 107.6(7)
C24A C19 C18 125.3(5)
C24A C19 C20A 120.9(6)
C20A C19 C18 113.7(6)
C19 C20 H20 112.2
C19 C20 C21 135.5(16)
C21 C20 H20 112.2
C20 C21 H21 125.8
C22 C21 C20 108.4(14)
C22 C21 H21 125.8
C21 C22 H22 118.4
C23 C22 C21 123.1(17)
C23 C22 H22 118.4
C22 C23 H23 121.5
C22 C23 C24 116.9(17)
C24 C23 H23 121.5
C19 C24 C23 124.3(12)
C19 C24 H24 117.9
C23 C24 H24 117.9
C26 C25 P2 120.2(3)
C26 C25 C30 119.6(4)
C30 C25 P2 120.0(3)
C25 C26 H26 120.5
C25 C26 C27 118.9(5)
C27 C26 H26 120.5
C26 C27 H27 119.6
C28 C27 C26 120.8(5)
C28 C27 H27 119.6
C27 C28 H28 119.9
C27 C28 C29 120.2(5)
C29 C28 H28 119.9
C28 C29 H29 119.6
C28 C29 C30 120.7(5)
C30 C29 H29 119.6
C25 C30 H30 120.1
C29 C30 C25 119.8(5)
C29 C30 H30 120.1
Co1 C31 H31 123.9
C32 C31 Co1 72.2(3)
C32 C31 H31 126.3
C32 C31 C35 107.4(4)
C35 C31 Co1 69.2(2)
C35 C31 H31 126.3
Co1 C32 H32 126.1
C31 C32 Co1 68.9(3)
C31 C32 H32 125.6
C31 C32 C33 108.8(4)
C33 C32 Co1 71.0(3)
C33 C32 H32 125.6
Co1 C33 H33 126.1
C32 C33 Co1 70.0(3)
C32 C33 H33 126.0
C34 C33 Co1 69.5(3)
C34 C33 C32 108.1(4)
C34 C33 H33 126.0
Co1 C34 H34 125.2
C33 C34 Co1 71.7(2)
C33 C34 H34 126.2
C33 C34 C35 107.6(4)
C35 C34 Co1 68.4(2)
C35 C34 H34 126.2
Co1 C35 H35 123.6
C31 C35 Co1 70.5(2)
C31 C35 H35 125.9
C34 C35 Co1 71.6(2)
C34 C35 C31 108.2(4)
C34 C35 H35 125.9
C41 N41 Co1 169.6(3)
N41 C41 C42 177.3(5)
C41 C42 H42A 109.5
C41 C42 H42B 109.5
C41 C42 H42C 109.5
H42A C42 H42B 109.5
H42A C42 H42C 109.5
H42B C42 H42C 109.5
F1S2 C2S S2 125.2(8)
F1S2 C2S F2S2 98.1(8)
F1S2 C2S F3S2 108.0(8)
F2S2 C2S S2 108.2(7)
F3S2 C2S S2 117.1(8)
F3S2 C2S F2S2 93.4(6)
S3 C2S F2S3 99.2(8)
F1S3 C2S S3 117.7(8)
F1S3 C2S F2S3 86.4(6)
F3S3 C2S S3 128.0(9)
F3S3 C2S F1S3 113.7(10)
F3S3 C2S F2S3 91.5(8)
O1S2 S2 C2S 94.2(5)
O2S2 S2 C2S 108.8(4)
O2S2 S2 O1S2 113.6
O2S2 S2 O3S2 117.4
O3S2 S2 C2S 104.9(4)
O3S2 S2 O1S2 114.6
O1S1 S1 O2S1 118.5(5)
O1S1 S1 O5S1 145.7(5)
O1S1 S1 O6S1 77.1(5)
O1S1 S1 C1S 98.2(5)
O2S1 S1 O5S1 35.6(4)
O2S1 S1 O6S1 138.2(5)
O2S1 S1 C1S 104.2(5)
O3S1 S1 O1S1 115.0(5)
O3S1 S1 O2S1 116.9(5)
O3S1 S1 O4S1 144.5(5)
O3S1 S1 O5S1 81.5(5)
O3S1 S1 O6S1 38.5(4)
O3S1 S1 C1S 98.6(5)
O4S1 S1 O1S1 35.8(4)
O4S1 S1 O2S1 83.0(5)
O4S1 S1 O5S1 114.6(5)
O4S1 S1 O6S1 106.9(5)
O4S1 S1 C1S 104.6(5)
O5S1 S1 O6S1 109.7(5)
O5S1 S1 C1S 109.2(5)
O6S1 S1 C1S 111.8(5)
C1S F1S1 F2S1 62.5(6)
C1S F2S1 F1S1 51.1(5)
S1 O1S1 O6S1 52.7(4)
O4S1 O1S1 S1 70.8(7)
O4S1 O1S1 O6S1 115.0(10)
O5S1 O2S1 S1 73.1(7)
O6S1 O3S1 S1 77.7(7)
O1S1 O4S1 S1 73.4(8)
O2S1 O5S1 S1 71.3(8)
S1 O6S1 O1S1 50.2(3)
O3S1 O6S1 S1 63.8(6)
O3S1 O6S1 O1S1 113.3(8)
F1S1 C1S S1 116.2(7)
F1S1 C1S F2S1 66.5(6)
F1S1 C1S F4S1 84.1(7)
F2S1 C1S S1 99.9(6)
F3S1 C1S S1 118.2(7)
F3S1 C1S F1S1 120.9(8)
F3S1 C1S F2S1 83.2(7)
F3S1 C1S F4S1 99.5(8)
F4S1 C1S S1 107.9(7)
F4S1 C1S F2S1 146.4(8)
O1S3 S3 C2S 87.6(5)
O2S3 S3 C2S 106.5(4)
O2S3 S3 O1S3 113.6
O2S3 S3 O3S3 117.5
O3S3 S3 C2S 113.0(4)
O3S3 S3 O1S3 114.5
C19 C24A H24A 118.7
C19 C24A C23A 122.6(9)
C23A C24A H24A 118.7
C24A C23A H23A 122.1
C22A C23A C24A 115.8(11)
C22A C23A H23A 122.1
C23A C22A H22A 116.3
C23A C22A C21A 127.4(10)
C21A C22A H22A 116.3
C22A C21A H21A 121.7
C20A C21A C22A 116.7(8)
C20A C21A H21A 121.7
C19 C20A H20A 121.8
C21A C20A C19 116.3(8)
C21A C20A H20A 121.8

loop_
_geom_bond_atom_site_label_1
_geom_bond_atom_site_label_2
_geom_bond_distance
Co1 P1 2.1861(11)
Co1 P2 2.2042(10)
Co1 C31 2.051(4)
Co1 C32 2.093(4)
Co1 C33 2.106(4)
Co1 C34 2.077(4)
Co1 C35 2.035(4)
Co1 N41 1.896(3)
P1 C1 1.819(3)
P1 C7 1.846(4)
P1 C16 1.833(4)
P2 C8 1.845(4)
P2 C17 1.833(4)
P2 C25 1.810(4)
N1 C7 1.434(4)
N1 C8 1.451(5)
N1 C9 1.475(5)
N2 C16 1.465(5)
N2 C17 1.468(5)
N2 C18 1.484(5)
C1 C2 1.380(5)
C1 C6 1.384(6)
C2 H2 0.9300
C2 C3 1.373(6)
C3 H3 0.9300
C3 C4 1.372(7)
C4 H4 0.9300
C4 C5 1.364(6)
C5 H5 0.9300
C5 C6 1.373(5)
C6 H6 0.9300
C7 H7A 0.9700
C7 H7B 0.9700
C8 H8A 0.9700
C8 H8B 0.9700
C9 H9A 0.9700
C9 H9B 0.9700
C9 C10 1.494(6)
C10 C11 1.391(6)
C10 C15 1.370(6)
C11 H11 0.9300
C11 C12 1.344(7)
C12 H12 0.9300
C12 C13 1.390(10)
C13 H13 0.9300
C13 C14 1.370(9)
C14 H14 0.9300
C14 C15 1.380(7)
C15 H15 0.9300
C16 H16A 0.9700
C16 H16B 0.9700
C17 H17A 0.9700
C17 H17B 0.9700
C18 H18A 0.9700
C18 H18B 0.9700
C18 C19 1.487(7)
C19 C20 1.289(15)
C19 C24 1.406(13)
C19 C24A 1.333(11)
C19 C20A 1.443(10)
C20 H20 0.9300
C20 C21 1.52(2)
C21 H21 0.9300
C21 C22 1.45(3)
C22 H22 0.9300
C22 C23 1.41(2)
C23 H23 0.9300
C23 C24 1.50(2)
C24 H24 0.9300
C25 C26 1.389(6)
C25 C30 1.395(6)
C26 H26 0.9300
C26 C27 1.391(7)
C27 H27 0.9300
C27 C28 1.363(9)
C28 H28 0.9300
C28 C29 1.368(9)
C29 H29 0.9300
C29 C30 1.368(6)
C30 H30 0.9300
C31 H31 0.9300
C31 C32 1.382(7)
C31 C35 1.407(7)
C32 H32 0.9300
C32 C33 1.404(6)
C33 H33 0.9300
C33 C34 1.389(7)
C34 H34 0.9300
C34 C35 1.407(6)
C35 H35 0.9300
N41 C41 1.123(5)
C41 C42 1.481(7)
C42 H42A 0.9600
C42 H42B 0.9600
C42 H42C 0.9600
C2S S2 1.641(11)
C2S F1S2 1.247(11)
C2S F2S2 1.543(14)
C2S F3S2 1.381(12)
C2S S3 1.679(12)
C2S F1S3 1.351(13)
C2S F2S3 1.742(15)
C2S F3S3 1.217(12)
S2 O1S2 1.445(3)
S2 O2S2 1.411(3)
S2 O3S2 1.417(3)
S1 O1S1 1.419(7)
S1 O2S1 1.424(7)
S1 O3S1 1.349(7)
S1 O4S1 1.399(8)
S1 O5S1 1.439(8)
S1 O6S1 1.470(7)
S1 C1S 1.786(9)
F1S1 F2S1 1.560(10)
F1S1 C1S 1.324(11)
F2S1 C1S 1.509(13)
F3S1 C1S 1.252(10)
F4S1 C1S 1.400(12)
O1S1 O4S1 0.866(10)
O1S1 O6S1 1.801(12)
O2S1 O5S1 0.874(11)
O3S1 O6S1 0.937(10)
S3 O1S3 1.462(4)
S3 O2S3 1.426(4)
S3 O3S3 1.430(4)
C24A H24A 0.9300
C24A C23A 1.406(12)
C23A H23A 0.9300
C23A C22A 1.268(14)
C22A H22A 0.9300
C22A C21A 1.420(15)
C21A H21A 0.9300
C21A C20A 1.398(12)
C20A H20A 0.9300

loop_
_geom_torsion_atom_site_label_1
_geom_torsion_atom_site_label_2
_geom_torsion_atom_site_label_3
_geom_torsion_atom_site_label_4
_geom_torsion
Co1 P1 C1 C2 38.9(4)
Co1 P1 C1 C6 -148.0(3)
Co1 P1 C7 N1 69.4(3)
Co1 P1 C16 N2 -14.9(3)
Co1 P2 C8 N1 -71.6(3)
Co1 P2 C17 N2 6.7(3)
Co1 P2 C25 C26 82.3(4)
Co1 P2 C25 C30 -92.5(3)
Co1 C31 C32 C33 60.0(3)
Co1 C31 C35 C34 -62.1(3)
Co1 C32 C33 C34 59.3(3)
Co1 C33 C34 C35 59.2(3)
Co1 C34 C35 C31 61.3(3)
P1 Co1 N41 C41 119(2)
P1 C1 C2 C3 172.3(3)
P1 C1 C6 C5 -171.3(3)
P2 Co1 N41 C41 -158(2)
P2 C25 C26 C27 -176.7(4)
P2 C25 C30 C29 177.2(4)
N1 C9 C10 C11 -127.5(4)
N1 C9 C10 C15 54.6(6)
N2 C18 C19 C20 -100.8(14)
N2 C18 C19 C24 73.1(8)
N2 C18 C19 C24A 64.5(7)
N2 C18 C19 C20A -112.7(5)
C1 P1 C7 N1 -164.2(3)
C1 P1 C16 N2 -146.6(3)
C1 C2 C3 C4 -0.8(6)
C2 C1 C6 C5 1.9(6)
C2 C3 C4 C5 1.9(7)
C3 C4 C5 C6 -1.0(7)
C4 C5 C6 C1 -0.9(7)
C6 C1 C2 C3 -1.0(6)
C7 P1 C1 C2 -84.1(3)
C7 P1 C1 C6 89.1(4)
C7 P1 C16 N2 106.6(3)
C7 N1 C8 P2 70.7(3)
C7 N1 C9 C10 -161.3(3)
C8 P2 C17 N2 -114.1(3)
C8 P2 C25 C26 -152.5(4)
C8 P2 C25 C30 32.7(4)
C8 N1 C7 P1 -70.4(4)
C8 N1 C9 C10 69.1(4)
C9 N1 C7 P1 161.0(3)
C9 N1 C8 P2 -160.6(3)
C9 C10 C11 C12 -178.2(5)
C9 C10 C15 C14 179.5(4)
C10 C11 C12 C13 -1.8(9)
C11 C10 C15 C14 1.5(7)
C11 C12 C13 C14 2.5(10)
C12 C13 C14 C15 -1.2(9)
C13 C14 C15 C10 -0.8(8)
C15 C10 C11 C12 -0.2(7)
C16 P1 C1 C2 167.1(3)
C16 P1 C1 C6 -19.8(4)
C16 P1 C7 N1 -51.4(3)
C16 N2 C17 P2 66.7(4)
C16 N2 C18 C19 -177.5(4)
C17 P2 C8 N1 48.5(3)
C17 P2 C25 C26 -43.8(4)
C17 P2 C25 C30 141.4(3)
C17 N2 C16 P1 -62.1(4)
C17 N2 C18 C19 56.3(5)
C18 N2 C16 P1 173.4(3)
C18 N2 C17 P2 -170.1(3)
C18 C19 C20 C21 176.2(14)
C18 C19 C24 C23 -175.7(12)
C18 C19 C24A C23A -177.4(7)
C18 C19 C20A C21A 178.0(6)
C19 C20 C21 C22 -6(3)
C19 C24A C23A C22A 3.2(14)
C20 C19 C24 C23 0.1(18)
C20 C21 C22 C23 7(2)
C21 C22 C23 C24 -6(3)
C22 C23 C24 C19 2(2)
C24 C19 C20 C21 2(2)
C25 P2 C8 N1 161.5(2)
C25 P2 C17 N2 134.9(3)
C25 C26 C27 C28 -0.1(8)
C26 C25 C30 C29 2.4(7)
C26 C27 C28 C29 1.6(9)
C27 C28 C29 C30 -1.1(9)
C28 C29 C30 C25 -0.9(7)
C30 C25 C26 C27 -1.9(7)
C31 Co1 N41 C41 -54(2)
C31 C32 C33 Co1 -58.7(3)
C31 C32 C33 C34 0.6(5)
C32 Co1 N41 C41 -55(2)
C32 C31 C35 Co1 62.5(3)
C32 C31 C35 C34 0.4(5)
C32 C33 C34 Co1 -59.6(3)
C32 C33 C34 C35 -0.3(5)
C33 Co1 N41 C41 -22(2)
C33 C34 C35 Co1 -61.4(3)
C33 C34 C35 C31 -0.1(5)
C34 Co1 N41 C41 13(2)
C35 Co1 N41 C41 22(2)
C35 C31 C32 Co1 -60.6(3)
C35 C31 C32 C33 -0.6(5)
F1S2 C2S S2 O1S2 68.6(12)
F1S2 C2S S2 O2S2 -174.7(10)
F1S2 C2S S2 O3S2 -48.2(12)
F2S2 C2S S2 O1S2 -177.0(5)
F2S2 C2S S2 O2S2 -60.3(7)
F2S2 C2S S2 O3S2 66.2(6)
F3S2 C2S S2 O1S2 -73.2(8)
F3S2 C2S S2 O2S2 43.5(10)
F3S2 C2S S2 O3S2 170.0(7)
S1 O1S1 O6S1 O3S1 10.0(9)
S1 O3S1 O6S1 O1S1 -8.6(7)
F1S1 F2S1 C1S S1 114.4(7)
F1S1 F2S1 C1S F3S1 -128.0(7)
F1S1 F2S1 C1S F4S1 -31.1(14)
F2S1 F1S1 C1S S1 -89.6(8)
F2S1 F1S1 C1S F3S1 65.7(9)
F2S1 F1S1 C1S F4S1 163.3(8)
O1S1 S1 O2S1 O5S1 -149.0(8)
O1S1 S1 O3S1 O6S1 11.1(10)
O1S1 S1 O5S1 O2S1 53.5(12)
O1S1 S1 O6S1 O3S1 -169.7(9)
O1S1 S1 C1S F1S1 -167.0(8)
O1S1 S1 C1S F2S1 124.5(6)
O1S1 S1 C1S F3S1 36.9(9)
O1S1 S1 C1S F4S1 -74.8(7)
O2S1 S1 O1S1 O4S1 -7.5(10)
O2S1 S1 O1S1 O6S1 138.3(6)
O2S1 S1 O3S1 O6S1 -134.8(8)
O2S1 S1 O4S1 O1S1 173.4(9)
O2S1 S1 O6S1 O1S1 -118.6(7)
O2S1 S1 O6S1 O3S1 71.6(11)
O2S1 S1 C1S F1S1 -44.8(9)
O2S1 S1 C1S F2S1 -113.3(6)
O2S1 S1 C1S F3S1 159.2(8)
O2S1 S1 C1S F4S1 47.5(8)
O3S1 S1 O1S1 O4S1 -152.9(8)
O3S1 S1 O1S1 O6S1 -7.0(6)
O3S1 S1 O2S1 O5S1 -4.3(10)
O3S1 S1 O4S1 O1S1 45.4(13)
O3S1 S1 O5S1 O2S1 176.1(9)
O3S1 S1 O6S1 O1S1 169.7(9)
O3S1 S1 C1S F1S1 76.0(8)
O3S1 S1 C1S F2S1 7.5(7)
O3S1 S1 C1S F3S1 -80.1(9)
O3S1 S1 C1S F4S1 168.2(7)
O4S1 S1 O1S1 O6S1 145.8(9)
O4S1 S1 O2S1 O5S1 -153.4(9)
O4S1 S1 O3S1 O6S1 -16.3(13)
O4S1 S1 O5S1 O2S1 29.3(9)
O4S1 S1 O6S1 O1S1 -20.1(5)
O4S1 S1 O6S1 O3S1 170.2(8)
O4S1 S1 C1S F1S1 -131.1(8)
O4S1 S1 C1S F2S1 160.4(6)
O4S1 S1 C1S F3S1 72.9(9)
O4S1 S1 C1S F4S1 -38.8(8)
O4S1 O1S1 O6S1 S1 35.8(9)
O4S1 O1S1 O6S1 O3S1 45.9(15)
O5S1 S1 O1S1 O4S1 -39.6(13)
O5S1 S1 O1S1 O6S1 106.2(8)
O5S1 S1 O3S1 O6S1 -137.4(9)
O5S1 S1 O4S1 O1S1 156.7(8)
O5S1 S1 O6S1 O1S1 -144.9(5)
O5S1 S1 O6S1 O3S1 45.4(9)
O5S1 S1 C1S F1S1 -7.9(9)
O5S1 S1 C1S F2S1 -76.5(7)
O5S1 S1 C1S F3S1 -164.0(8)
O5S1 S1 C1S F4S1 84.3(8)
O6S1 S1 O1S1 O4S1 -145.8(9)
O6S1 S1 O2S1 O5S1 -45.8(11)
O6S1 S1 O4S1 O1S1 34.9(9)
O6S1 S1 O5S1 O2S1 149.5(8)
O6S1 S1 C1S F1S1 113.6(8)
O6S1 S1 C1S F2S1 45.1(7)
O6S1 S1 C1S F3S1 -42.4(10)
O6S1 S1 C1S F4S1 -154.1(7)
O6S1 O1S1 O4S1 S1 -29.5(7)
C1S S1 O1S1 O4S1 103.6(9)
C1S S1 O1S1 O6S1 -110.6(5)
C1S S1 O2S1 O5S1 103.3(8)
C1S S1 O3S1 O6S1 114.3(8)
C1S S1 O4S1 O1S1 -83.7(9)
C1S S1 O5S1 O2S1 -87.7(9)
C1S S1 O6S1 O1S1 93.8(5)
C1S S1 O6S1 O3S1 -75.9(9)
F1S3 C2S S3 O1S3 85.1(10)
F1S3 C2S S3 O2S3 -161.0(8)
F1S3 C2S S3 O3S3 -30.6(12)
F2S3 C2S S3 O1S3 175.9(5)
F2S3 C2S S3 O2S3 -70.2(5)
F2S3 C2S S3 O3S3 60.2(6)
F3S3 C2S S3 O1S3 -84.8(13)
F3S3 C2S S3 O2S3 29.1(14)
F3S3 C2S S3 O3S3 159.5(11)
C24A C19 C20A C21A 0.7(11)
C24A C23A C22A C21A -6.8(16)
C23A C22A C21A C20A 7.2(16)
C22A C21A C20A C19 -3.5(12)
C20A C19 C24A C23A -0.4(12)
